data_1565446
loop_
_publ_author_name
'Elnajjar, Fawzia O.'
'Wang, Ruiyao'
'Aquino, Manuel A.S.'

_publ_section_title
;
 Synthesis, structure and electrochemistry of ruthenium(II) and (III)
 mono- and bis-oxalato complexes
;
_journal_name_full 'Inorganica Chimica Acta'
_journal_page_first 119388
_journal_paper_doi 10.1016/j.ica.2019.119388
_journal_volume 502
_journal_year 2020
_chemical_formula_sum 'C42 H38 N O8 P2 Ru'
_chemical_formula_weight 847.74
_space_group_IT_number 4
_space_group_name_Hall 'P 2yb'
_space_group_name_H-M_alt 'P 1 21 1'
_symmetry_cell_setting monoclinic
_symmetry_space_group_name_H-M 'P 1 21 1'
_atom_sites_solution_hydrogens geom
_atom_sites_solution_primary direct
_atom_sites_solution_secondary difmap
_cell_angle_alpha 90.00
_cell_angle_beta 91.2710(10)
_cell_angle_gamma 90.00
_cell_formula_units_Z 4
_cell_length_a 10.0797(6)
_cell_length_b 18.5156(11)
_cell_length_c 20.6491(12)
_cell_measurement_reflns_used 7282
_cell_measurement_temperature 180(2)
_cell_measurement_theta_max 29.02
_cell_measurement_theta_min 2.52
_cell_volume 3852.8(4)
_computing_cell_refinement 'Bruker SMART'
_computing_data_collection 'Bruker SMART'
_computing_data_reduction 'Bruker SAINT'
_computing_molecular_graphics 'Bruker SHELXTL'
_computing_publication_material 'Bruker SHELXTL'
_computing_structure_refinement 'SHELXL-97 (Sheldrick, 1997)'
_computing_structure_solution 'SHELXS-97 (Sheldrick, 1990)'
_diffrn_ambient_temperature 180(2)
_diffrn_measured_fraction_theta_full 0.997
_diffrn_measured_fraction_theta_max 0.997
_diffrn_measurement_device_type 'CCD area detector'
_diffrn_measurement_method 'phi and omega scans'
_diffrn_radiation_monochromator graphite
_diffrn_radiation_source 'fine-focus sealed tube'
_diffrn_radiation_type MoK\a
_diffrn_radiation_wavelength 0.71073
_diffrn_reflns_av_R_equivalents 0.0227
_diffrn_reflns_av_sigmaI/netI 0.0397
_diffrn_reflns_limit_h_max 11
_diffrn_reflns_limit_h_min -12
_diffrn_reflns_limit_k_max 22
_diffrn_reflns_limit_k_min -18
_diffrn_reflns_limit_l_max 22
_diffrn_reflns_limit_l_min -25
_diffrn_reflns_number 17137
_diffrn_reflns_theta_full 26.00
_diffrn_reflns_theta_max 26.00
_diffrn_reflns_theta_min 2.52
_exptl_absorpt_coefficient_mu 0.545
_exptl_absorpt_correction_T_max 0.9267
_exptl_absorpt_correction_T_min 0.8528
_exptl_absorpt_correction_type multi-scan
_exptl_crystal_colour red
_exptl_crystal_density_diffrn 1.461
_exptl_crystal_density_method 'not measured'
_exptl_crystal_description block
_exptl_crystal_F_000 1740
_exptl_crystal_size_max 0.30
_exptl_crystal_size_mid 0.20
_exptl_crystal_size_min 0.14
_refine_diff_density_max 0.491
_refine_diff_density_min -0.467
_refine_diff_density_rms 0.058
_refine_ls_abs_structure_details 'Flack H D (1983), Acta Cryst. A39, 876-881'
_refine_ls_abs_structure_Flack 0.56(2)
_refine_ls_extinction_method none
_refine_ls_goodness_of_fit_ref 1.026
_refine_ls_hydrogen_treatment mixed
_refine_ls_matrix_type full
_refine_ls_number_parameters 984
_refine_ls_number_reflns 11309
_refine_ls_number_restraints 8
_refine_ls_restrained_S_all 1.026
_refine_ls_R_factor_all 0.0360
_refine_ls_R_factor_gt 0.0308
_refine_ls_shift/su_max 0.001
_refine_ls_shift/su_mean 0.000
_refine_ls_structure_factor_coef Fsqd
_refine_ls_weighting_details 'calc w=1/[\s^2^(Fo^2^)+(0.0334P)^2^+0.8652P] where P=(Fo^2^+2Fc^2^)/3'
_refine_ls_weighting_scheme calc
_refine_ls_wR_factor_gt 0.0679
_refine_ls_wR_factor_ref 0.0712
_reflns_number_gt 10323
_reflns_number_total 11309
_reflns_threshold_expression >2sigma(I)
_cod_data_source_file ICA-2020-502-119388.cif
_cod_data_source_block ma02
_cod_original_sg_symbol_H-M P2(1)
_cod_database_code 1565446

loop_
_symmetry_equiv_pos_as_xyz
'x, y, z'
'-x, y+1/2, -z'

loop_
_atom_site_label
_atom_site_type_symbol
_atom_site_fract_x
_atom_site_fract_y
_atom_site_fract_z
_atom_site_U_iso_or_equiv
_atom_site_adp_type
_atom_site_occupancy
_atom_site_symmetry_multiplicity
_atom_site_calc_flag
_atom_site_refinement_flags
_atom_site_disorder_assembly
_atom_site_disorder_group
Ru1 Ru 0.24080(3) 0.996074(14) 0.013319(14) 0.02158(8) Uani 1 1 d . . .
Ru2 Ru 0.25777(3) 0.479094(13) 0.488435(14) 0.01845(8) Uani 1 1 d . . .
P1 P 0.38069(9) 1.04819(6) -0.06679(5) 0.0231(2) Uani 1 1 d . . .
P2 P 0.10575(9) 0.94125(6) 0.09378(5) 0.0239(2) Uani 1 1 d . . .
P3 P 0.15880(9) 0.38958(6) 0.55675(5) 0.0208(2) Uani 1 1 d . . .
P4 P 0.35506(9) 0.57042(5) 0.42308(5) 0.0200(2) Uani 1 1 d . . .
O1 O 0.2504(2) 0.89817(14) -0.03038(11) 0.0252(6) Uani 1 1 d . . .
O2 O 0.0821(2) 1.00161(18) -0.04847(12) 0.0277(7) Uani 1 1 d . . .
O3 O 0.1587(3) 0.83067(17) -0.10909(14) 0.0411(8) Uani 1 1 d . . .
O4 O -0.0180(3) 0.94588(18) -0.13213(15) 0.0435(8) Uani 1 1 d . . .
O5 O 0.3986(2) 0.98908(18) 0.07597(12) 0.0268(6) Uani 1 1 d . . .
O6 O 0.2323(2) 1.09420(15) 0.05738(12) 0.0258(6) Uani 1 1 d . . .
O7 O 0.4937(3) 1.0415(2) 0.16158(15) 0.0451(9) Uani 1 1 d . . .
O8 O 0.3213(3) 1.15833(18) 0.13920(15) 0.0435(8) Uani 1 1 d . . .
O9 O 0.3228(2) 0.40381(14) 0.42427(12) 0.0238(6) Uani 1 1 d . . .
O10 O 0.0980(2) 0.47227(17) 0.42728(11) 0.0217(6) Uani 1 1 d . . .
O11 O 0.2656(3) 0.34753(16) 0.33149(13) 0.0363(7) Uani 1 1 d . . .
O12 O 0.0277(3) 0.42355(18) 0.33386(14) 0.0365(7) Uani 1 1 d . . .
O13 O 0.4186(2) 0.48871(17) 0.54896(11) 0.0219(6) Uani 1 1 d . . .
O14 O 0.1911(2) 0.55381(14) 0.55196(12) 0.0232(6) Uani 1 1 d . . .
O15 O 0.4962(3) 0.54732(17) 0.63573(14) 0.0344(7) Uani 1 1 d . . .
O16 O 0.2528(3) 0.61912(16) 0.63901(13) 0.0346(7) Uani 1 1 d . . .
N2 N 0.4914(4) 0.6414(2) 0.73791(19) 0.0343(9) Uani 1 1 d D . .
H4N H 0.452(5) 0.616(2) 0.7091(19) 0.059(17) Uiso 1 1 d D . .
H3N H 0.524(5) 0.608(2) 0.762(2) 0.069(19) Uiso 1 1 d D . .
N1 N -0.0284(4) 0.8385(2) -0.22656(19) 0.0368(9) Uani 1 1 d D . .
H1N H -0.020(4) 0.871(2) -0.1975(16) 0.044(14) Uiso 1 1 d D . .
H2N H -0.063(5) 0.864(2) -0.2579(17) 0.063(18) Uiso 1 1 d D . .
C1 C 0.1670(4) 0.8858(2) -0.07685(18) 0.0291(9) Uani 1 1 d . . .
C2 C 0.0668(4) 0.9487(3) -0.0882(2) 0.0290(10) Uani 1 1 d . . .
C3 C 0.4114(4) 1.0411(3) 0.1178(2) 0.0328(10) Uani 1 1 d . . .
C4 C 0.3145(4) 1.1047(2) 0.10604(19) 0.0305(9) Uani 1 1 d . . .
C5 C 0.4332(3) 0.9799(2) -0.12392(17) 0.0266(8) Uani 1 1 d . . .
C6 C 0.3958(4) 0.9805(2) -0.18903(17) 0.0307(9) Uani 1 1 d . . .
H6A H 0.3398 1.0178 -0.2053 0.037 Uiso 1 1 calc R . .
C7 C 0.4396(4) 0.9269(2) -0.2306(2) 0.0377(10) Uani 1 1 d . . .
H7A H 0.4146 0.9281 -0.2752 0.045 Uiso 1 1 calc R . .
C8 C 0.5184(5) 0.8727(2) -0.2071(2) 0.0447(12) Uani 1 1 d . . .
H8A H 0.5518 0.8375 -0.2360 0.054 Uiso 1 1 calc R . .
C9 C 0.5506(4) 0.8684(3) -0.1417(2) 0.0433(11) Uani 1 1 d . . .
H9A H 0.6018 0.8291 -0.1255 0.052 Uiso 1 1 calc R . .
C10 C 0.5080(4) 0.9212(2) -0.1007(2) 0.0357(10) Uani 1 1 d . . .
H10A H 0.5295 0.9180 -0.0557 0.043 Uiso 1 1 calc R . .
C11 C 0.3089(4) 1.1199(2) -0.11619(18) 0.0250(8) Uani 1 1 d . . .
C12 C 0.3834(4) 1.1522(2) -0.16397(19) 0.0309(9) Uani 1 1 d . . .
H12A H 0.4702 1.1349 -0.1720 0.037 Uiso 1 1 calc R . .
C13 C 0.3325(5) 1.2096(2) -0.2002(2) 0.0380(10) Uani 1 1 d . . .
H13A H 0.3852 1.2319 -0.2320 0.046 Uiso 1 1 calc R . .
C14 C 0.2056(5) 1.2339(2) -0.1898(2) 0.0400(11) Uani 1 1 d . . .
H14A H 0.1698 1.2723 -0.2152 0.048 Uiso 1 1 calc R . .
C15 C 0.1312(5) 1.2026(2) -0.1427(2) 0.0409(11) Uani 1 1 d . . .
H15A H 0.0443 1.2201 -0.1352 0.049 Uiso 1 1 calc R . .
C16 C 0.1810(4) 1.1457(2) -0.1058(2) 0.0329(10) Uani 1 1 d . . .
H16A H 0.1280 1.1242 -0.0735 0.039 Uiso 1 1 calc R . .
C17 C 0.5341(4) 1.0920(2) -0.03652(18) 0.0285(9) Uani 1 1 d . . .
C18 C 0.6601(4) 1.0661(3) -0.0477(2) 0.0416(11) Uani 1 1 d . . .
H18A H 0.6717 1.0229 -0.0717 0.050 Uiso 1 1 calc R . .
C19 C 0.7702(4) 1.1037(3) -0.0236(2) 0.0514(13) Uani 1 1 d . . .
H19A H 0.8569 1.0864 -0.0317 0.062 Uiso 1 1 calc R . .
C20 C 0.7540(5) 1.1660(3) 0.0119(2) 0.0531(14) Uani 1 1 d . . .
H20A H 0.8295 1.1909 0.0288 0.064 Uiso 1 1 calc R . .
C21 C 0.6290(5) 1.1922(3) 0.0228(2) 0.0458(12) Uani 1 1 d . . .
H21A H 0.6183 1.2357 0.0466 0.055 Uiso 1 1 calc R . .
C22 C 0.5186(4) 1.1555(2) -0.0007(2) 0.0353(10) Uani 1 1 d . . .
H22A H 0.4322 1.1734 0.0074 0.042 Uiso 1 1 calc R . .
C23 C 0.0632(4) 1.0057(2) 0.15632(18) 0.0275(8) Uani 1 1 d . . .
C24 C -0.0155(4) 1.0648(2) 0.1389(2) 0.0373(10) Uani 1 1 d . . .
H24A H -0.0417 1.0712 0.0948 0.045 Uiso 1 1 calc R . .
C25 C -0.0556(5) 1.1134(3) 0.1837(3) 0.0476(12) Uani 1 1 d . . .
H25A H -0.1105 1.1528 0.1708 0.057 Uiso 1 1 calc R . .
C26 C -0.0172(5) 1.1060(3) 0.2474(3) 0.0571(15) Uani 1 1 d . . .
H26A H -0.0479 1.1392 0.2787 0.069 Uiso 1 1 calc R . .
C27 C 0.0665(5) 1.0499(3) 0.2661(2) 0.0491(13) Uani 1 1 d . . .
H27A H 0.0956 1.0458 0.3100 0.059 Uiso 1 1 calc R . .
C28 C 0.1078(4) 0.9996(2) 0.22077(18) 0.0356(9) Uani 1 1 d . . .
H28A H 0.1658 0.9614 0.2334 0.043 Uiso 1 1 calc R . .
C29 C 0.1812(4) 0.8644(2) 0.13470(17) 0.0250(8) Uani 1 1 d . . .
C30 C 0.1178(4) 0.8316(2) 0.1864(2) 0.0319(9) Uani 1 1 d . . .
H30A H 0.0373 0.8513 0.2016 0.038 Uiso 1 1 calc R . .
C31 C 0.1706(4) 0.7708(2) 0.2157(2) 0.0368(10) Uani 1 1 d . . .
H31A H 0.1269 0.7492 0.2511 0.044 Uiso 1 1 calc R . .
C32 C 0.2872(5) 0.7413(2) 0.1936(2) 0.0406(11) Uani 1 1 d . . .
H32A H 0.3236 0.6994 0.2137 0.049 Uiso 1 1 calc R . .
C33 C 0.3505(5) 0.7728(3) 0.1422(2) 0.0432(11) Uani 1 1 d . . .
H33A H 0.4297 0.7520 0.1264 0.052 Uiso 1 1 calc R . .
C34 C 0.2989(4) 0.8348(2) 0.1134(2) 0.0344(10) Uani 1 1 d . . .
H34A H 0.3444 0.8571 0.0789 0.041 Uiso 1 1 calc R . .
C35 C -0.0523(4) 0.9011(2) 0.06602(18) 0.0287(9) Uani 1 1 d . . .
C36 C -0.0454(4) 0.8391(2) 0.0280(2) 0.0366(10) Uani 1 1 d . . .
H36A H 0.0387 0.8198 0.0173 0.044 Uiso 1 1 calc R . .
C37 C -0.1606(5) 0.8051(3) 0.0056(2) 0.0446(12) Uani 1 1 d . . .
H37A H -0.1552 0.7634 -0.0210 0.054 Uiso 1 1 calc R . .
C38 C -0.2819(5) 0.8321(3) 0.0222(2) 0.0480(13) Uani 1 1 d . . .
H38A H -0.3603 0.8085 0.0070 0.058 Uiso 1 1 calc R . .
C39 C -0.2923(4) 0.8926(3) 0.0601(2) 0.0495(12) Uani 1 1 d . . .
H39A H -0.3769 0.9104 0.0718 0.059 Uiso 1 1 calc R . .
C40 C -0.1754(4) 0.9278(3) 0.0815(2) 0.0372(10) Uani 1 1 d . . .
H40A H -0.1815 0.9704 0.1069 0.045 Uiso 1 1 calc R . .
C41 C 0.2442(4) 0.3895(2) 0.37519(19) 0.0253(8) Uani 1 1 d . . .
C42 C 0.1119(4) 0.4321(2) 0.37728(19) 0.0251(9) Uani 1 1 d . . .
C43 C 0.4090(4) 0.5342(2) 0.5957(2) 0.0249(9) Uani 1 1 d . . .
C44 C 0.2741(4) 0.5741(2) 0.59727(18) 0.0240(8) Uani 1 1 d . . .
C45 C 0.1317(3) 0.2987(2) 0.52437(18) 0.0258(8) Uani 1 1 d . . .
C46 C 0.0479(4) 0.2945(2) 0.4700(2) 0.0404(11) Uani 1 1 d . . .
H46A H 0.0140 0.3377 0.4511 0.048 Uiso 1 1 calc R . .
C47 C 0.0135(5) 0.2288(3) 0.4431(2) 0.0477(12) Uani 1 1 d . . .
H47A H -0.0457 0.2269 0.4067 0.057 Uiso 1 1 calc R . .
C48 C 0.0649(5) 0.1658(3) 0.4692(2) 0.0463(12) Uani 1 1 d . . .
H48A H 0.0447 0.1206 0.4494 0.056 Uiso 1 1 calc R . .
C49 C 0.1450(4) 0.1686(3) 0.5235(2) 0.0453(12) Uani 1 1 d . . .
H49A H 0.1783 0.1252 0.5423 0.054 Uiso 1 1 calc R . .
C50 C 0.1781(4) 0.2352(2) 0.5515(2) 0.0355(10) Uani 1 1 d . . .
H50A H 0.2330 0.2368 0.5895 0.043 Uiso 1 1 calc R . .
C51 C 0.2548(4) 0.3826(2) 0.63226(18) 0.0256(8) Uani 1 1 d . . .
C52 C 0.3756(4) 0.3467(2) 0.6343(2) 0.0323(10) Uani 1 1 d . . .
H52A H 0.4037 0.3200 0.5978 0.039 Uiso 1 1 calc R . .
C53 C 0.4560(4) 0.3500(3) 0.6903(2) 0.0442(13) Uani 1 1 d . . .
H53A H 0.5372 0.3239 0.6923 0.053 Uiso 1 1 calc R . .
C54 C 0.4189(5) 0.3902(3) 0.7420(2) 0.0524(14) Uani 1 1 d . . .
H54A H 0.4744 0.3922 0.7798 0.063 Uiso 1 1 calc R . .
C55 C 0.3020(5) 0.4277(3) 0.7398(2) 0.0505(13) Uani 1 1 d . . .
H55A H 0.2777 0.4564 0.7757 0.061 Uiso 1 1 calc R . .
C56 C 0.2188(4) 0.4241(3) 0.68551(19) 0.0367(10) Uani 1 1 d . . .
H56A H 0.1372 0.4498 0.6846 0.044 Uiso 1 1 calc R . .
C57 C -0.0092(3) 0.4100(2) 0.58162(18) 0.0251(8) Uani 1 1 d . . .
C58 C -0.0690(4) 0.3665(3) 0.6274(2) 0.0381(11) Uani 1 1 d . . .
H58A H -0.0202 0.3282 0.6472 0.046 Uiso 1 1 calc R . .
C59 C -0.1989(4) 0.3785(3) 0.6444(2) 0.0460(12) Uani 1 1 d . . .
H59A H -0.2387 0.3482 0.6756 0.055 Uiso 1 1 calc R . .
C60 C -0.2714(4) 0.4341(3) 0.6166(2) 0.0377(10) Uani 1 1 d . . .
H60A H -0.3606 0.4422 0.6287 0.045 Uiso 1 1 calc R . .
C61 C -0.2136(3) 0.4774(2) 0.57145(18) 0.0317(9) Uani 1 1 d . . .
H61A H -0.2633 0.5156 0.5521 0.038 Uiso 1 1 calc R . .
C62 C -0.0825(3) 0.4659(2) 0.55364(17) 0.0267(8) Uani 1 1 d . . .
H62A H -0.0433 0.4964 0.5224 0.032 Uiso 1 1 calc R . .
C63 C 0.5222(3) 0.5515(2) 0.39606(17) 0.0211(8) Uani 1 1 d . . .
C64 C 0.5922(3) 0.4918(2) 0.41823(17) 0.0260(8) Uani 1 1 d . . .
H64A H 0.5531 0.4596 0.4481 0.031 Uiso 1 1 calc R . .
C65 C 0.7204(3) 0.4790(2) 0.39663(18) 0.0311(9) Uani 1 1 d . . .
H65A H 0.7687 0.4384 0.4125 0.037 Uiso 1 1 calc R . .
C66 C 0.7771(4) 0.5245(2) 0.35259(19) 0.0328(10) Uani 1 1 d . . .
H66A H 0.8632 0.5146 0.3370 0.039 Uiso 1 1 calc R . .
C67 C 0.7079(4) 0.5852(2) 0.33083(19) 0.0336(10) Uani 1 1 d . . .
H67A H 0.7478 0.6175 0.3013 0.040 Uiso 1 1 calc R . .
C68 C 0.5813(4) 0.5984(2) 0.35210(18) 0.0288(9) Uani 1 1 d . . .
H68A H 0.5340 0.6396 0.3368 0.035 Uiso 1 1 calc R . .
C69 C 0.2602(4) 0.5810(2) 0.34770(18) 0.0241(8) Uani 1 1 d . . .
C70 C 0.3011(4) 0.5451(2) 0.29201(19) 0.0336(9) Uani 1 1 d . . .
H70A H 0.3852 0.5219 0.2921 0.040 Uiso 1 1 calc R . .
C71 C 0.2213(5) 0.5428(3) 0.2369(2) 0.0466(12) Uani 1 1 d . . .
H71A H 0.2506 0.5173 0.1999 0.056 Uiso 1 1 calc R . .
C72 C 0.1014(5) 0.5764(3) 0.2347(2) 0.0476(13) Uani 1 1 d . . .
H72A H 0.0476 0.5751 0.1964 0.057 Uiso 1 1 calc R . .
C73 C 0.0589(4) 0.6122(2) 0.2886(2) 0.0422(12) Uani 1 1 d . . .
H73A H -0.0237 0.6369 0.2869 0.051 Uiso 1 1 calc R . .
C74 C 0.1348(4) 0.6130(2) 0.3456(2) 0.0325(9) Uani 1 1 d . . .
H74A H 0.1013 0.6354 0.3833 0.039 Uiso 1 1 calc R . .
C75 C 0.3792(3) 0.6577(2) 0.46298(18) 0.0251(8) Uani 1 1 d . . .
C76 C 0.4951(4) 0.6678(2) 0.4987(2) 0.0359(10) Uani 1 1 d . . .
H76A H 0.5602 0.6307 0.4999 0.043 Uiso 1 1 calc R . .
C77 C 0.5183(5) 0.7315(3) 0.5332(3) 0.0547(10) Uani 1 1 d . . .
H77A H 0.5985 0.7371 0.5578 0.066 Uiso 1 1 calc R . .
C78 C 0.4287(5) 0.7849(3) 0.5321(2) 0.0468(12) Uani 1 1 d . . .
H78A H 0.4440 0.8275 0.5567 0.056 Uiso 1 1 calc R . .
C79 C 0.3145(5) 0.7778(3) 0.4950(3) 0.0547(10) Uani 1 1 d . . .
H79A H 0.2524 0.8164 0.4928 0.066 Uiso 1 1 calc R . .
C80 C 0.2896(5) 0.7145(3) 0.4609(3) 0.0616(16) Uani 1 1 d . . .
H80A H 0.2099 0.7100 0.4357 0.074 Uiso 1 1 calc R . .
C83 C 0.6042(5) 0.6805(3) 0.7127(2) 0.0525(14) Uani 1 1 d . . .
H83A H 0.6688 0.6460 0.6959 0.079 Uiso 1 1 calc R . .
H83B H 0.6459 0.7092 0.7474 0.079 Uiso 1 1 calc R . .
H83C H 0.5739 0.7126 0.6776 0.079 Uiso 1 1 calc R . .
C84 C 0.3893(5) 0.6880(3) 0.7645(3) 0.0608(16) Uani 1 1 d . . .
H84A H 0.3170 0.6582 0.7808 0.091 Uiso 1 1 calc R . .
H84B H 0.3547 0.7203 0.7306 0.091 Uiso 1 1 calc R . .
H84C H 0.4277 0.7167 0.8001 0.091 Uiso 1 1 calc R . .
C81 C -0.1149(5) 0.7841(3) -0.1979(2) 0.0474(13) Uani 1 1 d . . .
H81D H -0.1952 0.8075 -0.1822 0.071 Uiso 1 1 calc R . .
H81E H -0.0678 0.7604 -0.1617 0.071 Uiso 1 1 calc R . .
H81F H -0.1394 0.7480 -0.2308 0.071 Uiso 1 1 calc R . .
C82 C 0.0956(5) 0.8087(3) -0.2519(2) 0.0445(12) Uani 1 1 d . . .
H82D H 0.1488 0.8478 -0.2700 0.067 Uiso 1 1 calc R . .
H82E H 0.0746 0.7732 -0.2858 0.067 Uiso 1 1 calc R . .
H82F H 0.1460 0.7851 -0.2167 0.067 Uiso 1 1 calc R . .

loop_
_atom_site_aniso_label
_atom_site_aniso_U_11
_atom_site_aniso_U_22
_atom_site_aniso_U_33
_atom_site_aniso_U_23
_atom_site_aniso_U_13
_atom_site_aniso_U_12
Ru1 0.02349(14) 0.0217(2) 0.01942(14) -0.00018(13) -0.00271(11) 0.00226(12)
Ru2 0.01830(12) 0.01652(19) 0.02046(14) 0.00029(13) -0.00135(10) 0.00106(12)
P1 0.0263(5) 0.0223(5) 0.0207(5) 0.0015(4) -0.0009(4) 0.0019(4)
P2 0.0255(5) 0.0228(5) 0.0233(5) 0.0018(4) -0.0014(4) 0.0027(4)
P3 0.0191(4) 0.0193(5) 0.0240(5) 0.0030(4) -0.0013(4) 0.0017(4)
P4 0.0188(4) 0.0168(5) 0.0242(5) 0.0012(4) -0.0009(4) 0.0016(4)
O1 0.0301(14) 0.0228(15) 0.0224(14) -0.0011(11) -0.0020(11) 0.0024(11)
O2 0.0293(13) 0.0263(17) 0.0273(14) -0.0014(13) -0.0044(11) 0.0047(13)
O3 0.0552(19) 0.0292(18) 0.0380(18) -0.0109(14) -0.0145(15) 0.0044(15)
O4 0.0525(19) 0.0377(19) 0.0391(17) -0.0074(15) -0.0261(15) 0.0102(15)
O5 0.0274(13) 0.0260(17) 0.0268(13) 0.0009(14) -0.0062(11) 0.0036(13)
O6 0.0274(13) 0.0237(15) 0.0260(14) -0.0022(12) -0.0045(11) 0.0039(11)
O7 0.0516(19) 0.046(2) 0.0367(18) -0.0093(15) -0.0243(15) 0.0077(16)
O8 0.0501(19) 0.0373(19) 0.0428(19) -0.0168(15) -0.0089(15) 0.0026(15)
O9 0.0227(13) 0.0208(15) 0.0278(15) -0.0039(11) -0.0018(11) 0.0014(11)
O10 0.0210(11) 0.0235(16) 0.0205(13) 0.0005(13) -0.0012(10) 0.0010(12)
O11 0.0409(16) 0.0337(18) 0.0344(16) -0.0136(14) -0.0013(13) 0.0050(13)
O12 0.0333(15) 0.0381(19) 0.0374(17) -0.0120(15) -0.0122(14) 0.0059(14)
O13 0.0213(12) 0.0211(16) 0.0232(13) -0.0023(13) -0.0052(10) 0.0010(12)
O14 0.0204(12) 0.0227(15) 0.0262(14) -0.0044(11) -0.0019(11) 0.0006(11)
O15 0.0295(14) 0.0365(18) 0.0367(16) -0.0101(14) -0.0121(13) 0.0049(13)
O16 0.0361(16) 0.0356(18) 0.0321(16) -0.0115(14) -0.0010(13) 0.0039(13)
N2 0.042(2) 0.027(2) 0.033(2) -0.0039(18) -0.0100(18) -0.0032(17)
N1 0.053(2) 0.032(2) 0.026(2) -0.0028(18) -0.0108(18) 0.0073(19)
C1 0.038(2) 0.027(2) 0.023(2) 0.0024(18) -0.0038(18) -0.0022(18)
C2 0.028(2) 0.032(2) 0.027(2) 0.004(2) -0.0037(18) 0.0024(18)
C3 0.036(2) 0.033(3) 0.029(2) -0.003(2) -0.0004(19) -0.0001(19)
C4 0.030(2) 0.036(3) 0.025(2) -0.0027(19) -0.0018(17) -0.0014(18)
C5 0.0283(17) 0.024(2) 0.0282(19) 0.0028(17) 0.0040(15) 0.0002(16)
C6 0.038(2) 0.027(2) 0.0271(19) -0.0014(18) 0.0016(16) -0.0048(18)
C7 0.052(3) 0.037(3) 0.025(2) -0.003(2) 0.0058(19) -0.008(2)
C8 0.058(3) 0.027(3) 0.050(3) -0.011(2) 0.021(2) -0.002(2)
C9 0.051(3) 0.033(3) 0.046(3) 0.004(2) 0.011(2) 0.013(2)
C10 0.041(2) 0.037(3) 0.030(2) 0.0055(19) 0.0070(18) 0.0126(19)
C11 0.032(2) 0.019(2) 0.023(2) 0.0004(16) -0.0085(16) -0.0017(16)
C12 0.034(2) 0.025(2) 0.033(2) 0.0027(18) -0.0067(17) -0.0049(17)
C13 0.057(3) 0.023(2) 0.034(2) 0.0077(19) -0.008(2) -0.009(2)
C14 0.061(3) 0.025(2) 0.033(2) 0.0031(19) -0.022(2) 0.002(2)
C15 0.045(3) 0.032(3) 0.045(3) 0.002(2) -0.010(2) 0.009(2)
C16 0.045(2) 0.027(2) 0.027(2) 0.0033(18) -0.0036(18) 0.0029(19)
C17 0.0287(19) 0.031(2) 0.025(2) 0.0078(18) -0.0020(16) -0.0046(17)
C18 0.033(2) 0.050(3) 0.042(3) 0.006(2) -0.0037(19) 0.001(2)
C19 0.033(2) 0.064(4) 0.057(3) 0.014(3) -0.010(2) -0.002(2)
C20 0.041(3) 0.057(4) 0.060(3) 0.014(3) -0.022(2) -0.020(2)
C21 0.058(3) 0.039(3) 0.040(3) 0.004(2) -0.010(2) -0.013(2)
C22 0.037(2) 0.032(3) 0.036(2) 0.001(2) -0.0068(19) -0.0069(19)
C23 0.0324(19) 0.023(2) 0.027(2) 0.0023(17) 0.0068(16) -0.0023(16)
C24 0.034(2) 0.034(3) 0.044(3) 0.003(2) 0.0044(19) 0.0046(18)
C25 0.045(3) 0.034(3) 0.065(3) -0.002(2) 0.021(2) 0.006(2)
C26 0.076(4) 0.037(3) 0.060(4) -0.013(3) 0.033(3) -0.006(3)
C27 0.084(4) 0.037(3) 0.027(2) -0.003(2) 0.012(2) -0.017(3)
C28 0.054(2) 0.024(2) 0.028(2) 0.0002(18) 0.0047(18) -0.0014(19)
C29 0.031(2) 0.023(2) 0.0209(19) -0.0029(16) -0.0077(16) -0.0020(16)
C30 0.035(2) 0.023(2) 0.037(2) -0.0003(18) -0.0032(18) -0.0071(17)
C31 0.050(3) 0.023(2) 0.036(2) 0.0060(19) -0.005(2) -0.0119(19)
C32 0.055(3) 0.021(2) 0.044(3) 0.007(2) -0.020(2) 0.001(2)
C33 0.047(3) 0.039(3) 0.043(3) 0.002(2) -0.005(2) 0.014(2)
C34 0.040(2) 0.032(2) 0.031(2) 0.0011(19) -0.0054(19) 0.0021(19)
C35 0.029(2) 0.034(2) 0.023(2) 0.0062(18) -0.0065(16) -0.0029(17)
C36 0.039(2) 0.036(3) 0.035(2) 0.004(2) -0.0010(19) -0.003(2)
C37 0.059(3) 0.040(3) 0.034(3) 0.010(2) -0.011(2) -0.012(2)
C38 0.045(3) 0.046(3) 0.052(3) 0.013(2) -0.023(2) -0.010(2)
C39 0.029(2) 0.057(3) 0.062(3) 0.011(3) -0.008(2) 0.003(2)
C40 0.032(2) 0.040(3) 0.039(2) 0.005(2) -0.0063(18) 0.0032(19)
C41 0.028(2) 0.019(2) 0.029(2) -0.0019(17) 0.0021(17) 0.0018(16)
C42 0.029(2) 0.024(2) 0.022(2) 0.0022(18) -0.0056(17) -0.0015(17)
C43 0.028(2) 0.019(2) 0.027(2) 0.0007(17) 0.0005(17) -0.0044(16)
C44 0.032(2) 0.018(2) 0.022(2) 0.0013(16) 0.0009(16) -0.0004(16)
C45 0.0260(19) 0.020(2) 0.031(2) -0.0003(16) 0.0024(16) -0.0027(15)
C46 0.051(3) 0.029(2) 0.040(3) 0.007(2) -0.014(2) -0.011(2)
C47 0.069(3) 0.037(3) 0.036(3) 0.002(2) -0.015(2) -0.017(2)
C48 0.057(3) 0.027(3) 0.054(3) -0.009(2) -0.002(2) -0.018(2)
C49 0.046(3) 0.020(2) 0.070(3) 0.005(2) -0.011(2) 0.000(2)
C50 0.031(2) 0.026(2) 0.049(3) 0.002(2) -0.0079(19) -0.0017(17)
C51 0.0244(19) 0.027(2) 0.025(2) 0.0102(17) -0.0011(16) -0.0039(16)
C52 0.028(2) 0.031(2) 0.038(2) 0.0140(19) -0.0016(18) -0.0048(17)
C53 0.025(2) 0.047(3) 0.060(3) 0.028(3) -0.018(2) -0.011(2)
C54 0.059(3) 0.057(3) 0.040(3) 0.022(3) -0.025(2) -0.024(3)
C55 0.064(3) 0.059(4) 0.028(2) 0.002(2) -0.008(2) -0.017(3)
C56 0.041(2) 0.039(3) 0.030(2) 0.001(2) -0.0032(19) -0.002(2)
C57 0.0204(18) 0.027(2) 0.028(2) 0.0004(17) 0.0007(15) 0.0011(15)
C58 0.030(2) 0.042(3) 0.042(3) 0.020(2) 0.0013(19) 0.0056(19)
C59 0.030(2) 0.058(3) 0.051(3) 0.024(2) 0.005(2) 0.001(2)
C60 0.0218(19) 0.050(3) 0.041(2) 0.013(2) 0.0046(17) 0.0066(18)
C61 0.0264(18) 0.034(2) 0.035(2) 0.006(2) -0.0035(16) 0.0085(17)
C62 0.0267(18) 0.027(2) 0.0266(19) 0.0032(17) -0.0004(15) -0.0005(16)
C63 0.0186(16) 0.023(2) 0.0214(18) -0.0015(16) -0.0026(14) 0.0012(14)
C64 0.0252(17) 0.026(2) 0.0267(19) 0.0018(17) -0.0031(14) 0.0027(16)
C65 0.0254(17) 0.030(2) 0.037(2) 0.0005(19) -0.0051(16) 0.0063(17)
C66 0.0210(18) 0.045(3) 0.033(2) 0.0012(19) 0.0024(16) 0.0031(17)
C67 0.027(2) 0.042(3) 0.032(2) 0.010(2) 0.0043(17) -0.0015(18)
C68 0.0273(19) 0.029(2) 0.030(2) 0.0066(18) -0.0039(16) 0.0026(16)
C69 0.0242(18) 0.023(2) 0.025(2) 0.0068(17) -0.0036(15) -0.0044(15)
C70 0.034(2) 0.037(3) 0.030(2) -0.0017(19) -0.0055(17) -0.0007(18)
C71 0.063(3) 0.049(3) 0.027(2) 0.001(2) -0.011(2) -0.012(2)
C72 0.051(3) 0.044(3) 0.047(3) 0.018(2) -0.025(2) -0.021(2)
C73 0.024(2) 0.033(3) 0.069(3) 0.025(2) -0.014(2) -0.0037(18)
C74 0.026(2) 0.033(2) 0.038(2) 0.0097(19) -0.0021(18) -0.0005(17)
C75 0.0254(19) 0.021(2) 0.029(2) 0.0007(16) 0.0022(16) -0.0005(15)
C76 0.033(2) 0.030(2) 0.044(3) -0.005(2) -0.0035(19) 0.0005(18)
C77 0.054(2) 0.036(2) 0.073(3) -0.0176(18) -0.0134(19) 0.0027(17)
C78 0.073(3) 0.028(3) 0.039(3) -0.011(2) 0.000(2) -0.007(2)
C79 0.054(2) 0.036(2) 0.073(3) -0.0176(18) -0.0134(19) 0.0027(17)
C80 0.049(3) 0.040(3) 0.094(4) -0.031(3) -0.031(3) 0.014(2)
C83 0.049(3) 0.063(4) 0.046(3) -0.003(3) 0.008(2) -0.014(3)
C84 0.043(3) 0.063(4) 0.076(4) -0.015(3) 0.002(3) 0.002(3)
C81 0.042(3) 0.042(3) 0.058(3) 0.002(2) -0.006(2) -0.008(2)
C82 0.053(3) 0.044(3) 0.036(3) 0.003(2) -0.005(2) 0.007(2)

loop_
_atom_type_symbol
_atom_type_description
_atom_type_scat_dispersion_real
_atom_type_scat_dispersion_imag
_atom_type_scat_source
C C 0.0033 0.0016 'International Tables Vol C Tables 4.2.6.8 and 6.1.1.4'
H H 0.0000 0.0000 'International Tables Vol C Tables 4.2.6.8 and 6.1.1.4'
N N 0.0061 0.0033 'International Tables Vol C Tables 4.2.6.8 and 6.1.1.4'
O O 0.0106 0.0060 'International Tables Vol C Tables 4.2.6.8 and 6.1.1.4'
P P 0.1023 0.0942 'International Tables Vol C Tables 4.2.6.8 and 6.1.1.4'
Ru Ru -1.2594 0.8363 'International Tables Vol C Tables 4.2.6.8 and 6.1.1.4'

loop_
_geom_angle_atom_site_label_1
_geom_angle_atom_site_label_2
_geom_angle_atom_site_label_3
_geom_angle
_geom_angle_site_symmetry_1
_geom_angle_site_symmetry_3
O2 Ru1 O1 79.05(11) . .
O2 Ru1 O5 179.06(14) . .
O1 Ru1 O5 100.47(12) . .
O2 Ru1 O6 101.30(11) . .
O1 Ru1 O6 179.63(11) . .
O5 Ru1 O6 79.18(11) . .
O2 Ru1 P2 90.30(8) . .
O1 Ru1 P2 87.91(8) . .
O5 Ru1 P2 88.87(8) . .
O6 Ru1 P2 92.18(8) . .
O2 Ru1 P1 90.77(8) . .
O1 Ru1 P1 91.03(7) . .
O5 Ru1 P1 90.05(8) . .
O6 Ru1 P1 88.87(8) . .
P2 Ru1 P1 178.32(4) . .
O10 Ru2 O14 100.08(10) . .
O10 Ru2 O13 178.47(14) . .
O14 Ru2 O13 79.27(10) . .
O10 Ru2 O9 79.37(10) . .
O14 Ru2 O9 179.42(11) . .
O13 Ru2 O9 101.29(10) . .
O10 Ru2 P4 91.30(8) . .
O14 Ru2 P4 91.63(8) . .
O13 Ru2 P4 87.34(8) . .
O9 Ru2 P4 88.56(8) . .
O10 Ru2 P3 89.33(8) . .
O14 Ru2 P3 86.75(8) . .
O13 Ru2 P3 92.01(8) . .
O9 Ru2 P3 93.06(8) . .
P4 Ru2 P3 178.34(4) . .
C11 P1 C5 105.23(17) . .
C11 P1 C17 100.94(18) . .
C5 P1 C17 105.81(18) . .
C11 P1 Ru1 116.64(13) . .
C5 P1 Ru1 110.61(12) . .
C17 P1 Ru1 116.39(12) . .
C29 P2 C23 106.70(18) . .
C29 P2 C35 100.35(18) . .
C23 P2 C35 105.70(18) . .
C29 P2 Ru1 114.62(13) . .
C23 P2 Ru1 111.18(12) . .
C35 P2 Ru1 117.17(12) . .
C57 P3 C51 104.67(17) . .
C57 P3 C45 99.31(17) . .
C51 P3 C45 108.67(18) . .
C57 P3 Ru2 115.00(13) . .
C51 P3 Ru2 109.33(12) . .
C45 P3 Ru2 118.67(12) . .
C69 P4 C63 103.37(17) . .
C69 P4 C75 110.64(18) . .
C63 P4 C75 101.16(17) . .
C69 P4 Ru2 110.20(12) . .
C63 P4 Ru2 115.54(13) . .
C75 P4 Ru2 115.07(12) . .
C1 O1 Ru1 117.1(2) . .
C2 O2 Ru1 116.4(3) . .
C3 O5 Ru1 116.2(3) . .
C4 O6 Ru1 116.5(2) . .
C41 O9 Ru2 116.5(2) . .
C42 O10 Ru2 116.0(2) . .
C43 O13 Ru2 116.5(2) . .
C44 O14 Ru2 116.5(2) . .
C83 N2 C84 113.9(4) . .
C83 N2 H4N 113(4) . .
C84 N2 H4N 106(4) . .
C83 N2 H3N 106(4) . .
C84 N2 H3N 118(4) . .
H4N N2 H3N 99(4) . .
C81 N1 C82 113.7(4) . .
C81 N1 H1N 105(3) . .
C82 N1 H1N 116(3) . .
C81 N1 H2N 116(4) . .
C82 N1 H2N 106(3) . .
H1N N1 H2N 100(3) . .
O3 C1 O1 126.4(4) . .
O3 C1 C2 120.5(4) . .
O1 C1 C2 113.0(3) . .
O4 C2 O2 125.0(4) . .
O4 C2 C1 121.1(4) . .
O2 C2 C1 114.0(3) . .
O7 C3 O5 123.8(4) . .
O7 C3 C4 122.1(4) . .
O5 C3 C4 114.1(4) . .
O8 C4 O6 126.0(4) . .
O8 C4 C3 120.7(4) . .
O6 C4 C3 113.3(4) . .
C6 C5 C10 118.0(4) . .
C6 C5 P1 123.2(3) . .
C10 C5 P1 118.7(3) . .
C5 C6 C7 120.6(4) . .
C5 C6 H6A 119.7 . .
C7 C6 H6A 119.7 . .
C8 C7 C6 119.8(4) . .
C8 C7 H7A 120.1 . .
C6 C7 H7A 120.1 . .
C7 C8 C9 120.8(4) . .
C7 C8 H8A 119.6 . .
C9 C8 H8A 119.6 . .
C10 C9 C8 119.6(4) . .
C10 C9 H9A 120.2 . .
C8 C9 H9A 120.2 . .
C9 C10 C5 121.0(4) . .
C9 C10 H10A 119.5 . .
C5 C10 H10A 119.5 . .
C12 C11 C16 118.6(4) . .
C12 C11 P1 119.9(3) . .
C16 C11 P1 121.4(3) . .
C11 C12 C13 120.8(4) . .
C11 C12 H12A 119.6 . .
C13 C12 H12A 119.6 . .
C14 C13 C12 119.9(4) . .
C14 C13 H13A 120.0 . .
C12 C13 H13A 120.0 . .
C15 C14 C13 119.9(4) . .
C15 C14 H14A 120.1 . .
C13 C14 H14A 120.1 . .
C14 C15 C16 120.9(4) . .
C14 C15 H15A 119.5 . .
C16 C15 H15A 119.5 . .
C15 C16 C11 119.9(4) . .
C15 C16 H16A 120.0 . .
C11 C16 H16A 120.0 . .
C18 C17 C22 119.5(4) . .
C18 C17 P1 124.0(3) . .
C22 C17 P1 116.5(3) . .
C17 C18 C19 119.8(5) . .
C17 C18 H18A 120.1 . .
C19 C18 H18A 120.1 . .
C20 C19 C18 120.4(5) . .
C20 C19 H19A 119.8 . .
C18 C19 H19A 119.8 . .
C21 C20 C19 120.2(4) . .
C21 C20 H20A 119.9 . .
C19 C20 H20A 119.9 . .
C20 C21 C22 120.2(5) . .
C20 C21 H21A 119.9 . .
C22 C21 H21A 119.9 . .
C21 C22 C17 120.0(4) . .
C21 C22 H22A 120.0 . .
C17 C22 H22A 120.0 . .
C24 C23 C28 118.5(4) . .
C24 C23 P2 118.3(3) . .
C28 C23 P2 123.2(3) . .
C25 C24 C23 121.4(4) . .
C25 C24 H24A 119.3 . .
C23 C24 H24A 119.3 . .
C24 C25 C26 120.4(5) . .
C24 C25 H25A 119.8 . .
C26 C25 H25A 119.8 . .
C25 C26 C27 120.0(4) . .
C25 C26 H26A 120.0 . .
C27 C26 H26A 120.0 . .
C26 C27 C28 120.2(5) . .
C26 C27 H27A 119.9 . .
C28 C27 H27A 119.9 . .
C27 C28 C23 119.4(4) . .
C27 C28 H28A 120.3 . .
C23 C28 H28A 120.3 . .
C34 C29 C30 118.7(4) . .
C34 C29 P2 121.0(3) . .
C30 C29 P2 120.3(3) . .
C31 C30 C29 120.9(4) . .
C31 C30 H30A 119.6 . .
C29 C30 H30A 119.6 . .
C30 C31 C32 120.0(4) . .
C30 C31 H31A 120.0 . .
C32 C31 H31A 120.0 . .
C33 C32 C31 119.9(4) . .
C33 C32 H32A 120.0 . .
C31 C32 H32A 120.0 . .
C32 C33 C34 120.2(4) . .
C32 C33 H33A 119.9 . .
C34 C33 H33A 119.9 . .
C29 C34 C33 120.3(4) . .
C29 C34 H34A 119.8 . .
C33 C34 H34A 119.8 . .
C40 C35 C36 118.8(4) . .
C40 C35 P2 124.2(3) . .
C36 C35 P2 117.1(3) . .
C37 C36 C35 120.6(4) . .
C37 C36 H36A 119.7 . .
C35 C36 H36A 119.7 . .
C38 C37 C36 119.6(5) . .
C38 C37 H37A 120.2 . .
C36 C37 H37A 120.2 . .
C37 C38 C39 121.3(4) . .
C37 C38 H38A 119.3 . .
C39 C38 H38A 119.3 . .
C38 C39 C40 118.8(4) . .
C38 C39 H39A 120.6 . .
C40 C39 H39A 120.6 . .
C35 C40 C39 120.9(4) . .
C35 C40 H40A 119.6 . .
C39 C40 H40A 119.6 . .
O11 C41 O9 126.5(4) . .
O11 C41 C42 120.9(4) . .
O9 C41 C42 112.6(3) . .
O12 C42 O10 125.1(4) . .
O12 C42 C41 119.6(4) . .
O10 C42 C41 115.2(3) . .
O15 C43 O13 125.1(4) . .
O15 C43 C44 120.7(4) . .
O13 C43 C44 114.1(3) . .
O16 C44 O14 125.9(4) . .
O16 C44 C43 120.6(3) . .
O14 C44 C43 113.5(3) . .
C50 C45 C46 118.4(4) . .
C50 C45 P3 126.1(3) . .
C46 C45 P3 115.4(3) . .
C47 C46 C45 121.1(4) . .
C47 C46 H46A 119.5 . .
C45 C46 H46A 119.5 . .
C46 C47 C48 120.0(4) . .
C46 C47 H47A 120.0 . .
C48 C47 H47A 120.0 . .
C49 C48 C47 119.7(4) . .
C49 C48 H48A 120.1 . .
C47 C48 H48A 120.1 . .
C48 C49 C50 120.2(4) . .
C48 C49 H49A 119.9 . .
C50 C49 H49A 119.9 . .
C45 C50 C49 120.5(4) . .
C45 C50 H50A 119.8 . .
C49 C50 H50A 119.8 . .
C52 C51 C56 118.9(4) . .
C52 C51 P3 120.6(3) . .
C56 C51 P3 119.5(3) . .
C51 C52 C53 119.8(4) . .
C51 C52 H52A 120.1 . .
C53 C52 H52A 120.1 . .
C54 C53 C52 120.5(4) . .
C54 C53 H53A 119.7 . .
C52 C53 H53A 119.7 . .
C53 C54 C55 120.2(4) . .
C53 C54 H54A 119.9 . .
C55 C54 H54A 119.9 . .
C54 C55 C56 120.5(5) . .
C54 C55 H55A 119.7 . .
C56 C55 H55A 119.7 . .
C55 C56 C51 120.0(4) . .
C55 C56 H56A 120.0 . .
C51 C56 H56A 120.0 . .
C58 C57 C62 118.7(3) . .
C58 C57 P3 119.5(3) . .
C62 C57 P3 121.8(3) . .
C59 C58 C57 120.5(4) . .
C59 C58 H58A 119.7 . .
C57 C58 H58A 119.7 . .
C60 C59 C58 120.7(4) . .
C60 C59 H59A 119.6 . .
C58 C59 H59A 119.6 . .
C61 C60 C59 119.3(4) . .
C61 C60 H60A 120.3 . .
C59 C60 H60A 120.3 . .
C60 C61 C62 120.7(4) . .
C60 C61 H61A 119.7 . .
C62 C61 H61A 119.7 . .
C57 C62 C61 120.1(3) . .
C57 C62 H62A 120.0 . .
C61 C62 H62A 120.0 . .
C64 C63 C68 119.3(3) . .
C64 C63 P4 121.4(3) . .
C68 C63 P4 119.3(3) . .
C63 C64 C65 119.9(3) . .
C63 C64 H64A 120.0 . .
C65 C64 H64A 120.0 . .
C66 C65 C64 120.6(4) . .
C66 C65 H65A 119.7 . .
C64 C65 H65A 119.7 . .
C65 C66 C67 119.7(3) . .
C65 C66 H66A 120.1 . .
C67 C66 H66A 120.1 . .
C68 C67 C66 120.1(4) . .
C68 C67 H67A 120.0 . .
C66 C67 H67A 120.0 . .
C67 C68 C63 120.4(4) . .
C67 C68 H68A 119.8 . .
C63 C68 H68A 119.8 . .
C74 C69 C70 117.4(4) . .
C74 C69 P4 122.0(3) . .
C70 C69 P4 119.6(3) . .
C71 C70 C69 121.1(4) . .
C71 C70 H70A 119.5 . .
C69 C70 H70A 119.5 . .
C72 C71 C70 121.0(5) . .
C72 C71 H71A 119.5 . .
C70 C71 H71A 119.5 . .
C71 C72 C73 119.2(4) . .
C71 C72 H72A 120.4 . .
C73 C72 H72A 120.4 . .
C72 C73 C74 121.1(4) . .
C72 C73 H73A 119.5 . .
C74 C73 H73A 119.5 . .
C73 C74 C69 120.2(4) . .
C73 C74 H74A 119.9 . .
C69 C74 H74A 119.9 . .
C76 C75 C80 117.2(4) . .
C76 C75 P4 117.6(3) . .
C80 C75 P4 125.2(3) . .
C75 C76 C77 121.2(4) . .
C75 C76 H76A 119.4 . .
C77 C76 H76A 119.4 . .
C78 C77 C76 120.6(5) . .
C78 C77 H77A 119.7 . .
C76 C77 H77A 119.7 . .
C77 C78 C79 119.8(5) . .
C77 C78 H78A 120.1 . .
C79 C78 H78A 120.1 . .
C78 C79 C80 120.2(5) . .
C78 C79 H79A 119.9 . .
C80 C79 H79A 119.9 . .
C75 C80 C79 120.9(4) . .
C75 C80 H80A 119.5 . .
C79 C80 H80A 119.5 . .
N2 C83 H83A 109.5 . .
N2 C83 H83B 109.5 . .
H83A C83 H83B 109.5 . .
N2 C83 H83C 109.5 . .
H83A C83 H83C 109.5 . .
H83B C83 H83C 109.5 . .
N2 C84 H84A 109.5 . .
N2 C84 H84B 109.5 . .
H84A C84 H84B 109.5 . .
N2 C84 H84C 109.5 . .
H84A C84 H84C 109.5 . .
H84B C84 H84C 109.5 . .
N1 C81 H81D 109.5 . .
N1 C81 H81E 109.5 . .
H81D C81 H81E 109.5 . .
N1 C81 H81F 109.5 . .
H81D C81 H81F 109.5 . .
H81E C81 H81F 109.5 . .
N1 C82 H82D 109.5 . .
N1 C82 H82E 109.5 . .
H82D C82 H82E 109.5 . .
N1 C82 H82F 109.5 . .
H82D C82 H82F 109.5 . .
H82E C82 H82F 109.5 . .

loop_
_geom_bond_atom_site_label_1
_geom_bond_atom_site_label_2
_geom_bond_distance
_geom_bond_site_symmetry_2
Ru1 O2 2.027(3) .
Ru1 O1 2.028(3) .
Ru1 O5 2.032(2) .
Ru1 O6 2.035(3) .
Ru1 P2 2.3968(10) .
Ru1 P1 2.3998(10) .
Ru2 O10 2.028(2) .
Ru2 O14 2.031(3) .
Ru2 O13 2.032(2) .
Ru2 O9 2.041(2) .
Ru2 P4 2.3877(10) .
Ru2 P3 2.4072(10) .
P1 C11 1.816(4) .
P1 C5 1.816(4) .
P1 C17 1.842(4) .
P2 C29 1.813(4) .
P2 C23 1.817(4) .
P2 C35 1.838(4) .
P3 C57 1.820(4) .
P3 C51 1.821(4) .
P3 C45 1.829(4) .
P4 C69 1.819(4) .
P4 C63 1.821(3) .
P4 C75 1.828(4) .
O1 C1 1.283(4) .
O2 C2 1.285(5) .
O3 C1 1.220(5) .
O4 C2 1.233(5) .
O5 C3 1.298(5) .
O6 C4 1.302(4) .
O7 C3 1.213(5) .
O8 C4 1.207(5) .
O9 C41 1.300(4) .
O10 C42 1.283(5) .
O11 C41 1.214(5) .
O12 C42 1.231(5) .
O13 C43 1.286(5) .
O14 C44 1.297(4) .
O15 C43 1.217(5) .
O16 C44 1.221(4) .
N2 C83 1.454(6) .
N2 C84 1.459(6) .
N2 H4N 0.86(2) .
N2 H3N 0.86(2) .
N1 C81 1.466(6) .
N1 C82 1.474(6) .
N1 H1N 0.86(2) .
N1 H2N 0.86(2) .
C1 C2 1.556(6) .
C3 C4 1.546(6) .
C5 C6 1.388(5) .
C5 C10 1.402(5) .
C6 C7 1.389(6) .
C6 H6A 0.9500 .
C7 C8 1.362(7) .
C7 H7A 0.9500 .
C8 C9 1.384(6) .
C8 H8A 0.9500 .
C9 C10 1.369(6) .
C9 H9A 0.9500 .
C10 H10A 0.9500 .
C11 C12 1.388(5) .
C11 C16 1.395(6) .
C12 C13 1.390(6) .
C12 H12A 0.9500 .
C13 C14 1.378(6) .
C13 H13A 0.9500 .
C14 C15 1.368(6) .
C14 H14A 0.9500 .
C15 C16 1.389(6) .
C15 H15A 0.9500 .
C16 H16A 0.9500 .
C17 C18 1.382(6) .
C17 C22 1.400(6) .
C18 C19 1.392(6) .
C18 H18A 0.9500 .
C19 C20 1.378(8) .
C19 H19A 0.9500 .
C20 C21 1.374(7) .
C20 H20A 0.9500 .
C21 C22 1.383(6) .
C21 H21A 0.9500 .
C22 H22A 0.9500 .
C23 C24 1.394(6) .
C23 C28 1.400(5) .
C24 C25 1.359(6) .
C24 H24A 0.9500 .
C25 C26 1.369(7) .
C25 H25A 0.9500 .
C26 C27 1.388(7) .
C26 H26A 0.9500 .
C27 C28 1.390(6) .
C27 H27A 0.9500 .
C28 H28A 0.9500 .
C29 C34 1.387(6) .
C29 C30 1.395(5) .
C30 C31 1.379(6) .
C30 H30A 0.9500 .
C31 C32 1.382(6) .
C31 H31A 0.9500 .
C32 C33 1.380(6) .
C32 H32A 0.9500 .
C33 C34 1.389(6) .
C33 H33A 0.9500 .
C34 H34A 0.9500 .
C35 C40 1.380(5) .
C35 C36 1.394(6) .
C36 C37 1.391(6) .
C36 H36A 0.9500 .
C37 C38 1.371(7) .
C37 H37A 0.9500 .
C38 C39 1.372(7) .
C38 H38A 0.9500 .
C39 C40 1.409(6) .
C39 H39A 0.9500 .
C40 H40A 0.9500 .
C41 C42 1.551(5) .
C43 C44 1.549(5) .
C45 C50 1.379(6) .
C45 C46 1.392(5) .
C46 C47 1.378(6) .
C46 H46A 0.9500 .
C47 C48 1.381(7) .
C47 H47A 0.9500 .
C48 C49 1.370(6) .
C48 H48A 0.9500 .
C49 C50 1.399(6) .
C49 H49A 0.9500 .
C50 H50A 0.9500 .
C51 C52 1.387(5) .
C51 C56 1.396(6) .
C52 C53 1.399(6) .
C52 H52A 0.9500 .
C53 C54 1.361(7) .
C53 H53A 0.9500 .
C54 C55 1.367(7) .
C54 H54A 0.9500 .
C55 C56 1.387(6) .
C55 H55A 0.9500 .
C56 H56A 0.9500 .
C57 C58 1.390(5) .
C57 C62 1.391(5) .
C58 C59 1.381(5) .
C58 H58A 0.9500 .
C59 C60 1.379(6) .
C59 H59A 0.9500 .
C60 C61 1.370(6) .
C60 H60A 0.9500 .
C61 C62 1.396(5) .
C61 H61A 0.9500 .
C62 H62A 0.9500 .
C63 C64 1.383(5) .
C63 C68 1.399(5) .
C64 C65 1.396(5) .
C64 H64A 0.9500 .
C65 C66 1.374(5) .
C65 H65A 0.9500 .
C66 C67 1.393(6) .
C66 H66A 0.9500 .
C67 C68 1.381(5) .
C67 H67A 0.9500 .
C68 H68A 0.9500 .
C69 C74 1.395(5) .
C69 C70 1.398(5) .
C70 C71 1.379(5) .
C70 H70A 0.9500 .
C71 C72 1.360(7) .
C71 H71A 0.9500 .
C72 C73 1.372(7) .
C72 H72A 0.9500 .
C73 C74 1.390(6) .
C73 H73A 0.9500 .
C74 H74A 0.9500 .
C75 C76 1.380(5) .
C75 C80 1.386(6) .
C76 C77 1.396(6) .
C76 H76A 0.9500 .
C77 C78 1.339(7) .
C77 H77A 0.9500 .
C78 C79 1.374(7) .
C78 H78A 0.9500 .
C79 C80 1.388(7) .
C79 H79A 0.9500 .
C80 H80A 0.9500 .
C83 H83A 0.9800 .
C83 H83B 0.9800 .
C83 H83C 0.9800 .
C84 H84A 0.9800 .
C84 H84B 0.9800 .
C84 H84C 0.9800 .
C81 H81D 0.9800 .
C81 H81E 0.9800 .
C81 H81F 0.9800 .
C82 H82D 0.9800 .
C82 H82E 0.9800 .
C82 H82F 0.9800 .

loop_
_geom_hbond_atom_site_label_D
_geom_hbond_atom_site_label_H
_geom_hbond_atom_site_label_A
_geom_hbond_distance_DH
_geom_hbond_distance_HA
_geom_hbond_distance_DA
_geom_hbond_angle_DHA
_geom_hbond_site_symmetry_A
N1 H1N O4 0.86(2) 1.93(3) 2.785(5) 175(4) .
N1 H2N O12 0.86(2) 1.96(4) 2.718(5) 145(5) 2
N2 H4N O15 0.86(2) 2.03(4) 2.738(5) 139(5) .
N2 H3N O7 0.86(2) 2.01(4) 2.783(5) 149(5) 2_646
